data_7159519
loop_
_publ_author_name
'Garc&#xed;a-Mej&#xed;a, Carlos D'
'Hern&#xe1;ndez-V&#xe1;zquez, Eduardo'
'Alejandro Ibarra-Hern&#xe1;ndez, Javier'
'Tarbuck-Valle, Atl'
'Ram&#xed;rez-Ap&#xe1;n, Mar&#xed;a T'

_publ_section_title
;
 A regioselective synthesis of 3,4-diaryl-1<i>H</i>-pyrazoles through a
 1,3-dipolar cycloaddition of tosylhydrazones and nitroalkenes.
;
_journal_issue 30
_journal_name_full 'Organic &amp; biomolecular chemistry'
_journal_page_first 6205
_journal_page_last 6217
_journal_paper_doi 10.1039/d3ob00753g
_journal_volume 21
_journal_year 2023
_chemical_formula_sum 'C15 H12 Cl N3'
_chemical_formula_weight 269.73
_chemical_name_systematic 3-(4-(4-chlorophenyl)-5-methyl-1H-pyrazol-3-yl)pyridine
_space_group_crystal_system monoclinic
_space_group_IT_number 14
_space_group_name_Hall '-P 2ybc'
_space_group_name_H-M_alt 'P 1 21/c 1'
_atom_sites_solution_hydrogens mixed
_atom_sites_solution_primary direct
_atom_sites_solution_secondary difmap
_audit_creation_method SHELXL-2019/1
_audit_update_record
;
2023-06-02 deposited with the CCDC.	2023-07-21 downloaded from the CCDC.
;
_cell_angle_alpha 90
_cell_angle_beta 103.5870(10)
_cell_angle_gamma 90
_cell_formula_units_Z 4
_cell_length_a 14.1324(5)
_cell_length_b 8.3919(3)
_cell_length_c 11.1269(4)
_cell_measurement_reflns_used 9903
_cell_measurement_temperature 100(2)
_cell_measurement_theta_max 27.95
_cell_measurement_theta_min 2.84
_cell_volume 1282.69(8)
_computing_cell_refinement 'Bruker SAINT'
_computing_data_collection 'Bruker APEX2'
_computing_data_reduction 'Bruker SAINT'
_computing_molecular_graphics
; 
Ortep-3 Ver 2.02 L.J. Farrugia (1997) J. Appl. Cryst. 30, 565 
;
_computing_publication_material 'SHELXTL  (Sheldrick, 2013)'
_computing_structure_refinement 'SHELXL-2019/1 (Sheldrick, 2019)'
_computing_structure_solution 'SHELXS-97 (Sheldrick 2008)'
_diffrn_ambient_temperature 100(2)
_diffrn_measured_fraction_theta_full 0.999
_diffrn_measured_fraction_theta_max 0.999
_diffrn_measurement_device_type 'Bruker APEX-II CCD'
_diffrn_measurement_method '\w scans'
_diffrn_radiation_type MoK\a
_diffrn_radiation_wavelength 0.71073
_diffrn_reflns_av_R_equivalents 0.0187
_diffrn_reflns_av_unetI/netI 0.0110
_diffrn_reflns_Laue_measured_fraction_full 0.999
_diffrn_reflns_Laue_measured_fraction_max 0.999
_diffrn_reflns_limit_h_max 18
_diffrn_reflns_limit_h_min -18
_diffrn_reflns_limit_k_max 11
_diffrn_reflns_limit_k_min -11
_diffrn_reflns_limit_l_max 14
_diffrn_reflns_limit_l_min -14
_diffrn_reflns_number 18891
_diffrn_reflns_point_group_measured_fraction_full 0.999
_diffrn_reflns_point_group_measured_fraction_max 0.999
_diffrn_reflns_theta_full 25.242
_diffrn_reflns_theta_max 27.948
_diffrn_reflns_theta_min 2.844
_diffrn_source 'Incoatec ImuS'
_exptl_absorpt_coefficient_mu 0.286
_exptl_absorpt_correction_T_max 0.7456
_exptl_absorpt_correction_T_min 0.7186
_exptl_absorpt_correction_type multi-scan
_exptl_absorpt_process_details
; 
 SADABS 2016/2: Krause, L., Herbst-Irmer, R., Sheldrick G.M. & Stalke D., 
 J. Appl. Cryst. 48 (2015) 3-10 
;
_exptl_crystal_colour colourless
_exptl_crystal_density_diffrn 1.397
_exptl_crystal_description prism
_exptl_crystal_F_000 560
_exptl_crystal_recrystallization_method 'Re-crystallisation from solvent: Acetone'
_exptl_crystal_size_max 0.360
_exptl_crystal_size_mid 0.261
_exptl_crystal_size_min 0.208
_refine_diff_density_max 0.407
_refine_diff_density_min -0.222
_refine_diff_density_rms 0.049
_refine_ls_extinction_method none
_refine_ls_goodness_of_fit_ref 1.070
_refine_ls_hydrogen_treatment mixed
_refine_ls_matrix_type full
_refine_ls_number_parameters 176
_refine_ls_number_reflns 3087
_refine_ls_number_restraints 1
_refine_ls_restrained_S_all 1.070
_refine_ls_R_factor_all 0.0323
_refine_ls_R_factor_gt 0.0304
_refine_ls_shift/su_max 0.001
_refine_ls_shift/su_mean 0.000
_refine_ls_structure_factor_coef Fsqd
_refine_ls_weighting_details 'w=1/[\s^2^(Fo^2^)+(0.0441P)^2^+0.6530P] where P=(Fo^2^+2Fc^2^)/3'
_refine_ls_weighting_scheme calc
_refine_ls_wR_factor_gt 0.0845
_refine_ls_wR_factor_ref 0.0861
_reflns_Friedel_coverage 0.000
_reflns_number_gt 2890
_reflns_number_total 3087
_reflns_threshold_expression 'I > 2\s(I)'
_cod_data_source_file d3ob00753g2.cif
_cod_data_source_block 089HVE23
_cod_original_sg_symbol_H-M 'P 21/c'
_cod_database_code 7159519
_shelx_shelxl_version_number 2019/1
_shelx_space_group_comment
; 
The symmetry employed for this shelxl refinement is uniquely defined 
by the following loop, which should always be used as a source of 
symmetry information in preference to the above space-group names. 
They are only intended as comments. 
;
_shelx_estimated_absorpt_t_min 0.904
_shelx_estimated_absorpt_t_max 0.943
_exptl_absorpt_special_details
;
 The following wavelength and cell were deduced by SADABS from the
 direction cosines etc. They are given here for emergency use only:
 CELL 0.71077   11.146    8.404   14.156   90.008  103.603   90.012
;

loop_
_space_group_symop_operation_xyz
'x, y, z'
'-x, y+1/2, -z+1/2'
'-x, -y, -z'
'x, -y-1/2, z-1/2'

loop_
_atom_site_label
_atom_site_type_symbol
_atom_site_fract_x
_atom_site_fract_y
_atom_site_fract_z
_atom_site_U_iso_or_equiv
_atom_site_adp_type
_atom_site_occupancy
_atom_site_site_symmetry_order
_atom_site_calc_flag
_atom_site_refinement_flags_posn
_atom_site_refinement_flags_adp
_atom_site_refinement_flags_occupancy
_atom_site_disorder_assembly
_atom_site_disorder_group
Cl1 Cl 0.50306(2) 0.18675(4) 0.32135(3) 0.02154(10) Uani 1 1 d . . . . .
N1 N 0.11918(7) 0.19754(11) 0.56949(9) 0.0158(2) Uani 1 1 d . . . . .
C2 C 0.14294(8) 0.33845(13) 0.52870(10) 0.0140(2) Uani 1 1 d . . . . .
H2 H 0.169707 0.339610 0.457970 0.017 Uiso 1 1 calc R U . . .
C3 C 0.13070(7) 0.48398(13) 0.58402(10) 0.0122(2) Uani 1 1 d . . . . .
C4 C 0.08660(8) 0.48009(13) 0.68421(10) 0.0149(2) Uani 1 1 d . . . . .
H4 H 0.075390 0.576266 0.723717 0.018 Uiso 1 1 calc R U . . .
C5 C 0.05933(8) 0.33506(14) 0.72553(11) 0.0170(2) Uani 1 1 d . . . . .
H5 H 0.028125 0.330393 0.792325 0.020 Uiso 1 1 calc R U . . .
C6 C 0.07871(8) 0.19689(14) 0.66701(11) 0.0171(2) Uani 1 1 d . . . . .
H6 H 0.062545 0.097282 0.697503 0.021 Uiso 1 1 calc R U . . .
C7 C 0.30093(8) 0.54537(13) 0.43412(10) 0.0130(2) Uani 1 1 d . . . . .
C8 C 0.36346(8) 0.45173(13) 0.52270(10) 0.0145(2) Uani 1 1 d . . . . .
H8 H 0.363740 0.464492 0.607613 0.017 Uiso 1 1 calc R U . . .
C9 C 0.42507(8) 0.34057(13) 0.48859(10) 0.0155(2) Uani 1 1 d . . . . .
H9 H 0.467378 0.277704 0.549310 0.019 Uiso 1 1 calc R U . . .
C10 C 0.42371(8) 0.32293(13) 0.36404(10) 0.0148(2) Uani 1 1 d . . . . .
C11 C 0.36230(8) 0.41291(14) 0.27398(10) 0.0165(2) Uani 1 1 d . . . . .
H11 H 0.361851 0.398749 0.189136 0.020 Uiso 1 1 calc R U . . .
C12 C 0.30128(8) 0.52438(13) 0.30966(10) 0.0158(2) Uani 1 1 d . . . . .
H12 H 0.259261 0.587082 0.248513 0.019 Uiso 1 1 calc R U . . .
N11 N 0.16579(7) 0.88488(11) 0.50799(9) 0.01506(19) Uani 1 1 d D . . . .
H11A H 0.1504(11) 0.9876(11) 0.5179(14) 0.018 Uiso 1 1 d D U . . .
N12 N 0.12123(7) 0.77198(11) 0.56197(9) 0.01438(19) Uani 1 1 d . . . . .
C13 C 0.16284(8) 0.63502(13) 0.53968(10) 0.0126(2) Uani 1 1 d . . . . .
C14 C 0.23490(8) 0.66170(13) 0.47181(10) 0.0129(2) Uani 1 1 d . . . . .
C15 C 0.23437(8) 0.82521(13) 0.45385(10) 0.0144(2) Uani 1 1 d . . . . .
C16 C 0.29687(9) 0.92887(14) 0.39494(11) 0.0194(2) Uani 1 1 d . . . . .
H16A H 0.276019 1.040042 0.396726 0.029 Uiso 1 1 calc R U . . .
H16B H 0.290568 0.895458 0.309022 0.029 Uiso 1 1 calc R U . . .
H16C H 0.364956 0.918999 0.440472 0.029 Uiso 1 1 calc R U . . .

loop_
_atom_site_aniso_label
_atom_site_aniso_U_11
_atom_site_aniso_U_22
_atom_site_aniso_U_33
_atom_site_aniso_U_23
_atom_site_aniso_U_13
_atom_site_aniso_U_12
Cl1 0.02081(16) 0.02517(17) 0.01897(15) -0.00514(10) 0.00538(11) 0.00805(11)
N1 0.0158(4) 0.0111(4) 0.0214(5) -0.0007(3) 0.0067(4) 0.0001(3)
C2 0.0147(5) 0.0127(5) 0.0158(5) -0.0010(4) 0.0057(4) -0.0007(4)
C3 0.0112(5) 0.0114(5) 0.0140(5) 0.0009(4) 0.0026(4) 0.0006(4)
C4 0.0154(5) 0.0141(5) 0.0160(5) -0.0010(4) 0.0054(4) 0.0017(4)
C5 0.0173(5) 0.0175(5) 0.0181(5) 0.0023(4) 0.0081(4) 0.0008(4)
C6 0.0172(5) 0.0130(5) 0.0228(6) 0.0034(4) 0.0080(4) -0.0006(4)
C7 0.0129(5) 0.0109(5) 0.0158(5) -0.0003(4) 0.0049(4) -0.0016(4)
C8 0.0161(5) 0.0153(5) 0.0130(5) -0.0003(4) 0.0050(4) 0.0006(4)
C9 0.0157(5) 0.0162(5) 0.0146(5) 0.0012(4) 0.0036(4) 0.0022(4)
C10 0.0137(5) 0.0145(5) 0.0173(5) -0.0028(4) 0.0058(4) 0.0002(4)
C11 0.0186(5) 0.0191(5) 0.0129(5) -0.0011(4) 0.0060(4) -0.0003(4)
C12 0.0172(5) 0.0159(5) 0.0143(5) 0.0022(4) 0.0034(4) 0.0010(4)
N11 0.0189(4) 0.0097(4) 0.0167(4) 0.0007(3) 0.0043(4) 0.0003(3)
N12 0.0176(4) 0.0103(4) 0.0154(4) 0.0002(3) 0.0043(3) 0.0003(3)
C13 0.0144(5) 0.0106(5) 0.0125(5) -0.0008(4) 0.0025(4) 0.0003(4)
C14 0.0140(5) 0.0116(5) 0.0128(5) 0.0004(4) 0.0026(4) 0.0002(4)
C15 0.0159(5) 0.0125(5) 0.0139(5) 0.0008(4) 0.0021(4) 0.0002(4)
C16 0.0211(5) 0.0152(5) 0.0224(6) 0.0052(4) 0.0058(4) -0.0014(4)

loop_
_atom_type_symbol
_atom_type_description
_atom_type_scat_dispersion_real
_atom_type_scat_dispersion_imag
_atom_type_scat_source
C C 0.0033 0.0016 'International Tables Vol C Tables 4.2.6.8 and 6.1.1.4'
H H 0.0000 0.0000 'International Tables Vol C Tables 4.2.6.8 and 6.1.1.4'
N N 0.0061 0.0033 'International Tables Vol C Tables 4.2.6.8 and 6.1.1.4'
Cl Cl 0.1484 0.1585 'International Tables Vol C Tables 4.2.6.8 and 6.1.1.4'

loop_
_geom_angle_atom_site_label_1
_geom_angle_atom_site_label_2
_geom_angle_atom_site_label_3
_geom_angle
_geom_angle_site_symmetry_1
_geom_angle_site_symmetry_3
_geom_angle_publ_flag
C2 N1 C6 117.86(10) . . ?
N1 C2 C3 123.82(10) . . ?
N1 C2 H2 118.1 . . ?
C3 C2 H2 118.1 . . ?
C2 C3 C4 117.07(10) . . ?
C2 C3 C13 121.74(9) . . ?
C4 C3 C13 121.19(10) . . ?
C5 C4 C3 119.66(10) . . ?
C5 C4 H4 120.2 . . ?
C3 C4 H4 120.2 . . ?
C4 C5 C6 118.46(10) . . ?
C4 C5 H5 120.8 . . ?
C6 C5 H5 120.8 . . ?
N1 C6 C5 123.03(10) . . ?
N1 C6 H6 118.5 . . ?
C5 C6 H6 118.5 . . ?
C12 C7 C8 118.58(10) . . ?
C12 C7 C14 120.93(10) . . ?
C8 C7 C14 120.48(9) . . ?
C9 C8 C7 121.15(10) . . ?
C9 C8 H8 119.4 . . ?
C7 C8 H8 119.4 . . ?
C8 C9 C10 118.79(10) . . ?
C8 C9 H9 120.6 . . ?
C10 C9 H9 120.6 . . ?
C11 C10 C9 121.53(10) . . ?
C11 C10 Cl1 119.60(9) . . ?
C9 C10 Cl1 118.86(9) . . ?
C10 C11 C12 119.00(10) . . ?
C10 C11 H11 120.5 . . ?
C12 C11 H11 120.5 . . ?
C11 C12 C7 120.94(10) . . ?
C11 C12 H12 119.5 . . ?
C7 C12 H12 119.5 . . ?
C15 N11 N12 113.29(9) . . ?
C15 N11 H11A 128.8(10) . . ?
N12 N11 H11A 117.6(10) . . ?
C13 N12 N11 104.36(9) . . ?
N12 C13 C14 111.32(10) . . ?
N12 C13 C3 119.58(9) . . ?
C14 C13 C3 129.10(10) . . ?
C15 C14 C13 104.61(9) . . ?
C15 C14 C7 126.54(10) . . ?
C13 C14 C7 128.75(10) . . ?
N11 C15 C14 106.41(10) . . ?
N11 C15 C16 122.60(10) . . ?
C14 C15 C16 130.91(10) . . ?
C15 C16 H16A 109.5 . . ?
C15 C16 H16B 109.5 . . ?
H16A C16 H16B 109.5 . . ?
C15 C16 H16C 109.5 . . ?
H16A C16 H16C 109.5 . . ?
H16B C16 H16C 109.5 . . ?

loop_
_geom_bond_atom_site_label_1
_geom_bond_atom_site_label_2
_geom_bond_distance
_geom_bond_site_symmetry_2
_geom_bond_publ_flag
Cl1 C10 1.7434(11) . ?
N1 C2 1.3374(14) . ?
N1 C6 1.3402(15) . ?
C2 C3 1.3965(15) . ?
C2 H2 0.9500 . ?
C3 C4 1.3996(15) . ?
C3 C13 1.4703(14) . ?
C4 C5 1.3872(15) . ?
C4 H4 0.9500 . ?
C5 C6 1.3882(16) . ?
C5 H5 0.9500 . ?
C6 H6 0.9500 . ?
C7 C12 1.3972(15) . ?
C7 C8 1.4002(15) . ?
C7 C14 1.4778(14) . ?
C8 C9 1.3883(15) . ?
C8 H8 0.9500 . ?
C9 C10 1.3894(15) . ?
C9 H9 0.9500 . ?
C10 C11 1.3853(16) . ?
C11 C12 1.3919(15) . ?
C11 H11 0.9500 . ?
C12 H12 0.9500 . ?
N11 C15 1.3518(14) . ?
N11 N12 1.3537(13) . ?
N11 H11A 0.902(9) . ?
N12 C13 1.3404(14) . ?
C13 C14 1.4209(15) . ?
C14 C15 1.3863(15) . ?
C15 C16 1.4962(15) . ?
C16 H16A 0.9800 . ?
C16 H16B 0.9800 . ?
C16 H16C 0.9800 . ?

loop_
_geom_hbond_atom_site_label_D
_geom_hbond_atom_site_label_H
_geom_hbond_atom_site_label_A
_geom_hbond_distance_DH
_geom_hbond_distance_HA
_geom_hbond_distance_DA
_geom_hbond_angle_DHA
_geom_hbond_site_symmetry_A
_geom_hbond_publ_flag
N11 H11A N1 0.902(9) 1.936(9) 2.8282(13) 169.9(14) 1_565 yes

loop_
_geom_torsion_atom_site_label_1
_geom_torsion_atom_site_label_2
_geom_torsion_atom_site_label_3
_geom_torsion_atom_site_label_4
_geom_torsion
_geom_torsion_site_symmetry_1
_geom_torsion_site_symmetry_2
_geom_torsion_site_symmetry_3
_geom_torsion_site_symmetry_4
_geom_torsion_publ_flag
C6 N1 C2 C3 1.99(17) . . . . ?
N1 C2 C3 C4 -3.16(16) . . . . ?
N1 C2 C3 C13 176.65(10) . . . . ?
C2 C3 C4 C5 1.39(16) . . . . ?
C13 C3 C4 C5 -178.42(10) . . . . ?
C3 C4 C5 C6 1.29(17) . . . . ?
C2 N1 C6 C5 1.00(17) . . . . ?
C4 C5 C6 N1 -2.61(18) . . . . ?
C12 C7 C8 C9 0.27(16) . . . . ?
C14 C7 C8 C9 179.21(10) . . . . ?
C7 C8 C9 C10 -0.15(17) . . . . ?
C8 C9 C10 C11 -0.27(17) . . . . ?
C8 C9 C10 Cl1 178.50(8) . . . . ?
C9 C10 C11 C12 0.56(17) . . . . ?
Cl1 C10 C11 C12 -178.21(9) . . . . ?
C10 C11 C12 C7 -0.43(17) . . . . ?
C8 C7 C12 C11 0.02(16) . . . . ?
C14 C7 C12 C11 -178.91(10) . . . . ?
C15 N11 N12 C13 -0.68(12) . . . . ?
N11 N12 C13 C14 0.46(12) . . . . ?
N11 N12 C13 C3 -179.06(9) . . . . ?
C2 C3 C13 N12 156.23(10) . . . . ?
C4 C3 C13 N12 -23.97(15) . . . . ?
C2 C3 C13 C14 -23.19(17) . . . . ?
C4 C3 C13 C14 156.61(11) . . . . ?
N12 C13 C14 C15 -0.10(12) . . . . ?
C3 C13 C14 C15 179.36(10) . . . . ?
N12 C13 C14 C7 176.49(10) . . . . ?
C3 C13 C14 C7 -4.05(19) . . . . ?
C12 C7 C14 C15 -62.06(16) . . . . ?
C8 C7 C14 C15 119.03(13) . . . . ?
C12 C7 C14 C13 122.05(13) . . . . ?
C8 C7 C14 C13 -56.86(16) . . . . ?
N12 N11 C15 C14 0.63(13) . . . . ?
N12 N11 C15 C16 -176.38(10) . . . . ?
C13 C14 C15 N11 -0.30(12) . . . . ?
C7 C14 C15 N11 -176.99(10) . . . . ?
C13 C14 C15 C16 176.37(11) . . . . ?
C7 C14 C15 C16 -0.32(19) . . . . ?
